data_2217416
loop_
_publ_author_name
'Li-Juan Chen'
'Ming-Xing Yang'
'Xiao-Hua Chen'
'Shen Lin'

_publ_section_title
<i>catena</i>-Poly[[dichloridozinc(II)]-\m-2,5-di-4-pyridyl-1,3,4-thiadiazole-\k^2^<i>N</i>^2^:<i>N</i>^5^]
_journal_coeditor_code BI2274
_journal_issue 2
_journal_name_full 'Acta Crystallographica Section E'
_journal_page_first m393
_journal_page_last m393
_journal_paper_doi 10.1107/S1600536808001967
_journal_volume 64
_journal_year 2008
_chemical_formula_iupac '[Zn Cl2 (C12 H8 N4 S)]'
_chemical_formula_moiety '[Zn(C12 H8 N4 S)Cl2]n'
_chemical_formula_sum 'C12 H8 Cl2 N4 S Zn'
_chemical_formula_weight 376.55
_chemical_name_systematic
;
catena-Poly[[dichloridozinc(II)]-\m-2,5-di-4-pyridyl-1,3,4-thiadiazole-
\k^2^<i>N</i>^2^:<i>N</i>^5^]
;
_space_group_IT_number 14
_symmetry_cell_setting monoclinic
_symmetry_space_group_name_Hall '-P 2yn'
_symmetry_space_group_name_H-M 'P 1 21/n 1'
_atom_sites_solution_hydrogens geom
_atom_sites_solution_primary direct
_atom_sites_solution_secondary difmap
_cell_angle_alpha 90.00
_cell_angle_beta 101.459(4)
_cell_angle_gamma 90.00
_cell_formula_units_Z 4
_cell_length_a 12.9990(13)
_cell_length_b 5.4039(5)
_cell_length_c 20.195(2)
_cell_measurement_reflns_used 2905
_cell_measurement_temperature 293(2)
_cell_measurement_theta_max 27.4835
_cell_measurement_theta_min 3.9109
_cell_volume 1390.3(2)
_computing_cell_refinement 'CrystalClear (Rigaku, 2002)'
_computing_data_collection 'CrystalClear (Rigaku, 2002)'
_computing_data_reduction 'CrystalClear (Rigaku, 2002)'
_computing_molecular_graphics 'SHELXL97 (Sheldrick, 2008) and DIAMOND (Brandenburg, 1999)'
_computing_publication_material 'SHELXL97 (Sheldrick, 2008)'
_computing_structure_refinement 'SHELXL97 (Sheldrick, 2008)'
_computing_structure_solution 'SHELXS97 (Sheldrick, 2008)'
_diffrn_ambient_temperature 293(2)
_diffrn_measured_fraction_theta_full 0.997
_diffrn_measured_fraction_theta_max 0.997
_diffrn_measurement_device_type 'Rigaku Mercury CCD'
_diffrn_measurement_method \w
_diffrn_radiation_monochromator graphite
_diffrn_radiation_source 'fine-focus sealed tube'
_diffrn_radiation_type MoK\a
_diffrn_radiation_wavelength 0.71073
_diffrn_reflns_av_R_equivalents 0.0321
_diffrn_reflns_av_sigmaI/netI 0.0312
_diffrn_reflns_limit_h_max 16
_diffrn_reflns_limit_h_min -14
_diffrn_reflns_limit_k_max 6
_diffrn_reflns_limit_k_min -7
_diffrn_reflns_limit_l_max 26
_diffrn_reflns_limit_l_min -26
_diffrn_reflns_number 10073
_diffrn_reflns_theta_full 27.48
_diffrn_reflns_theta_max 27.48
_diffrn_reflns_theta_min 3.91
_diffrn_standards_number 0
_exptl_absorpt_coefficient_mu 2.293
_exptl_absorpt_correction_T_max 0.912
_exptl_absorpt_correction_T_min 0.690
_exptl_absorpt_correction_type multi-scan
_exptl_absorpt_process_details '(CrystalClear; Rigaku, 2002)'
_exptl_crystal_colour white
_exptl_crystal_density_diffrn 1.799
_exptl_crystal_density_method 'not measured'
_exptl_crystal_description prism
_exptl_crystal_F_000 752
_exptl_crystal_size_max 0.20
_exptl_crystal_size_mid 0.12
_exptl_crystal_size_min 0.04
_refine_diff_density_max 0.433
_refine_diff_density_min -0.384
_refine_ls_extinction_method none
_refine_ls_goodness_of_fit_ref 1.035
_refine_ls_hydrogen_treatment constr
_refine_ls_matrix_type full
_refine_ls_number_parameters 181
_refine_ls_number_reflns 3155
_refine_ls_number_restraints 0
_refine_ls_restrained_S_all 1.035
_refine_ls_R_factor_all 0.0473
_refine_ls_R_factor_gt 0.0371
_refine_ls_shift/su_max 0.001
_refine_ls_shift/su_mean 0.000
_refine_ls_structure_factor_coef Fsqd
_refine_ls_weighting_details 'calc w=1/[\s^2^(Fo^2^)+(0.0439P)^2^+0.6049P] where P=(Fo^2^+2Fc^2^)/3'
_refine_ls_weighting_scheme calc
_refine_ls_wR_factor_gt 0.0831
_refine_ls_wR_factor_ref 0.0889
_reflns_number_gt 2688
_reflns_number_total 3155
_reflns_threshold_expression I>2\s(I)
_cod_data_source_file bi2274.cif
_cod_data_source_block I
_cod_original_sg_symbol_H-M 'P 21/n'
_cod_database_code 2217416
_cod_database_fobs_code 2217416

loop_
_symmetry_equiv_pos_as_xyz
'x, y, z'
'-x+1/2, y+1/2, -z+1/2'
'-x, -y, -z'
'x-1/2, -y-1/2, z-1/2'

loop_
_atom_site_type_symbol
_atom_site_label
_atom_site_fract_x
_atom_site_fract_y
_atom_site_fract_z
_atom_site_U_iso_or_equiv
_atom_site_adp_type
_atom_site_calc_flag
_atom_site_refinement_flags
_atom_site_occupancy
Zn Zn1 1.45602(2) 1.18961(6) 0.680619(15) 0.03305(12) Uani d . 1
S S1 1.23784(6) 0.24683(15) 0.42060(4) 0.04195(19) Uani d . 1
Cl Cl1 1.34567(6) 1.43843(14) 0.71674(4) 0.04576(19) Uani d . 1
Cl Cl2 1.59540(6) 1.29522(15) 0.63700(4) 0.0476(2) Uani d . 1
N N1 1.37010(17) 0.9563(4) 0.60991(10) 0.0325(5) Uani d . 1
N N2 1.10437(18) 0.3373(5) 0.49394(11) 0.0374(5) Uani d . 1
N N3 1.06015(18) 0.1586(5) 0.45020(12) 0.0385(6) Uani d . 1
N N4 1.01683(17) -0.4543(4) 0.25889(10) 0.0320(5) Uani d . 1
C C1 1.2665(2) 0.9276(5) 0.60620(14) 0.0376(6) Uani d . 1
H H1A 1.2329 1.0288 0.6325 0.045 Uiso calc R 1
C C2 1.2081(2) 0.7546(6) 0.56503(14) 0.0370(6) Uani d . 1
H H2A 1.1362 0.7423 0.5630 0.044 Uiso calc R 1
C C3 1.2576(2) 0.5981(5) 0.52646(12) 0.0321(6) Uani d . 1
C C4 1.3644(2) 0.6283(6) 0.53025(14) 0.0397(7) Uani d . 1
H H4A 1.4002 0.5273 0.5052 0.048 Uiso calc R 1
C C5 1.4169(2) 0.8089(6) 0.57142(14) 0.0403(7) Uani d . 1
H H5A 1.4883 0.8300 0.5727 0.048 Uiso calc R 1
C C6 1.1964(2) 0.4066(5) 0.48470(12) 0.0308(6) Uani d . 1
C C7 1.1201(2) 0.0891(5) 0.40919(13) 0.0314(6) Uani d . 1
C C8 1.0874(2) -0.1003(5) 0.35760(13) 0.0317(6) Uani d . 1
C C9 1.0054(2) -0.2613(5) 0.36310(14) 0.0360(6) Uani d . 1
H H9A 0.9736 -0.2536 0.4004 0.043 Uiso calc R 1
C C10 0.9723(2) -0.4310(5) 0.31285(13) 0.0364(6) Uani d . 1
H H10A 0.9165 -0.5344 0.3165 0.044 Uiso calc R 1
C C11 1.0960(2) -0.3019(5) 0.25406(14) 0.0390(7) Uani d . 1
H H11A 1.1278 -0.3178 0.2169 0.047 Uiso calc R 1
C C12 1.1329(2) -0.1232(6) 0.30118(14) 0.0389(6) Uani d . 1
H H12A 1.1875 -0.0193 0.2954 0.047 Uiso calc R 1

loop_
_atom_site_aniso_label
_atom_site_aniso_U_11
_atom_site_aniso_U_22
_atom_site_aniso_U_33
_atom_site_aniso_U_12
_atom_site_aniso_U_13
_atom_site_aniso_U_23
Zn1 0.03407(19) 0.0322(2) 0.03165(17) -0.00116(13) 0.00357(13) 0.00049(13)
S1 0.0336(4) 0.0522(5) 0.0429(4) -0.0112(3) 0.0145(3) -0.0163(3)
Cl1 0.0474(4) 0.0385(4) 0.0521(4) 0.0064(3) 0.0115(3) -0.0035(3)
Cl2 0.0436(4) 0.0520(5) 0.0500(4) -0.0069(3) 0.0159(3) 0.0043(4)
N1 0.0314(11) 0.0336(13) 0.0313(11) 0.0002(9) 0.0032(9) -0.0022(10)
N2 0.0351(12) 0.0412(14) 0.0370(12) -0.0051(10) 0.0094(10) -0.0086(11)
N3 0.0344(12) 0.0436(14) 0.0377(12) -0.0044(11) 0.0075(10) -0.0077(11)
N4 0.0343(12) 0.0300(12) 0.0309(10) 0.0007(9) 0.0045(9) 0.0001(9)
C1 0.0335(14) 0.0388(16) 0.0396(14) 0.0016(12) 0.0054(12) -0.0069(13)
C2 0.0287(14) 0.0399(16) 0.0415(15) 0.0031(12) 0.0048(12) -0.0050(13)
C3 0.0323(13) 0.0339(15) 0.0287(12) -0.0026(11) 0.0024(10) 0.0031(11)
C4 0.0347(15) 0.0472(17) 0.0382(14) -0.0017(13) 0.0096(12) -0.0131(13)
C5 0.0291(14) 0.0494(19) 0.0424(15) -0.0044(12) 0.0069(12) -0.0086(14)
C6 0.0298(13) 0.0323(14) 0.0302(12) 0.0016(11) 0.0056(10) -0.0008(11)
C7 0.0306(13) 0.0315(14) 0.0318(12) -0.0011(11) 0.0054(11) 0.0022(11)
C8 0.0300(13) 0.0326(14) 0.0307(12) 0.0009(11) 0.0012(10) -0.0016(11)
C9 0.0380(15) 0.0404(16) 0.0315(13) -0.0054(12) 0.0119(12) -0.0001(12)
C10 0.0379(15) 0.0356(16) 0.0365(14) -0.0072(12) 0.0097(12) 0.0005(12)
C11 0.0371(15) 0.0463(18) 0.0361(14) -0.0061(13) 0.0134(12) -0.0080(13)
C12 0.0322(14) 0.0443(16) 0.0416(15) -0.0082(13) 0.0106(12) -0.0040(13)

loop_
_atom_type_symbol
_atom_type_description
_atom_type_scat_dispersion_real
_atom_type_scat_dispersion_imag
_atom_type_scat_source
C C 0.0033 0.0016 'International Tables Vol C Tables 4.2.6.8 and 6.1.1.4'
H H 0.0000 0.0000 'International Tables Vol C Tables 4.2.6.8 and 6.1.1.4'
N N 0.0061 0.0033 'International Tables Vol C Tables 4.2.6.8 and 6.1.1.4'
S S 0.1246 0.1234 'International Tables Vol C Tables 4.2.6.8 and 6.1.1.4'
Cl Cl 0.1484 0.1585 'International Tables Vol C Tables 4.2.6.8 and 6.1.1.4'
Zn Zn 0.2839 1.4301 'International Tables Vol C Tables 4.2.6.8 and 6.1.1.4'

loop_
_geom_angle_atom_site_label_1
_geom_angle_atom_site_label_2
_geom_angle_atom_site_label_3
_geom_angle_site_symmetry_1
_geom_angle_site_symmetry_3
_geom_angle
_geom_angle_publ_flag
N4 Zn1 N1 4_666 . 103.11(9) yes
N4 Zn1 Cl1 4_666 . 107.44(6) yes
N1 Zn1 Cl1 . . 107.78(7) yes
N4 Zn1 Cl2 4_666 . 104.00(7) yes
N1 Zn1 Cl2 . . 104.64(6) yes
Cl1 Zn1 Cl2 . . 127.44(3) yes
C7 S1 C6 . . 86.95(13) ?
C5 N1 C1 . . 117.7(2) ?
C5 N1 Zn1 . . 121.31(18) ?
C1 N1 Zn1 . . 120.60(18) ?
C6 N2 N3 . . 113.2(2) ?
C7 N3 N2 . . 113.0(2) ?
C10 N4 C11 . . 117.7(2) ?
C10 N4 Zn1 . 4_565 121.41(18) ?
C11 N4 Zn1 . 4_565 120.52(18) ?
N1 C1 C2 . . 122.6(3) ?
N1 C1 H1A . . 118.7 ?
C2 C1 H1A . . 118.7 ?
C1 C2 C3 . . 119.4(3) ?
C1 C2 H2A . . 120.3 ?
C3 C2 H2A . . 120.3 ?
C2 C3 C4 . . 117.9(3) ?
C2 C3 C6 . . 119.5(2) ?
C4 C3 C6 . . 122.6(2) ?
C5 C4 C3 . . 119.3(3) ?
C5 C4 H4A . . 120.3 ?
C3 C4 H4A . . 120.3 ?
N1 C5 C4 . . 123.0(3) ?
N1 C5 H5A . . 118.5 ?
C4 C5 H5A . . 118.5 ?
N2 C6 C3 . . 122.0(2) ?
N2 C6 S1 . . 113.3(2) ?
C3 C6 S1 . . 124.68(19) ?
N3 C7 C8 . . 122.0(2) ?
N3 C7 S1 . . 113.6(2) ?
C8 C7 S1 . . 124.45(19) ?
C12 C8 C9 . . 117.7(3) ?
C12 C8 C7 . . 122.4(2) ?
C9 C8 C7 . . 119.9(2) ?
C10 C9 C8 . . 119.3(2) ?
C10 C9 H9A . . 120.3 ?
C8 C9 H9A . . 120.3 ?
N4 C10 C9 . . 122.9(3) ?
N4 C10 H10A . . 118.6 ?
C9 C10 H10A . . 118.6 ?
N4 C11 C12 . . 123.4(2) ?
N4 C11 H11A . . 118.3 ?
C12 C11 H11A . . 118.3 ?
C11 C12 C8 . . 118.9(3) ?
C11 C12 H12A . . 120.5 ?
C8 C12 H12A . . 120.5 ?

loop_
_geom_bond_atom_site_label_1
_geom_bond_atom_site_label_2
_geom_bond_site_symmetry_2
_geom_bond_distance
_geom_bond_publ_flag
Zn1 N4 4_666 2.060(2) yes
Zn1 N1 . 2.060(2) yes
Zn1 Cl1 . 2.1939(8) yes
Zn1 Cl2 . 2.2402(8) yes
S1 C7 . 1.727(3) ?
S1 C6 . 1.729(3) ?
N1 C5 . 1.341(3) ?
N1 C1 . 1.343(3) ?
N2 C6 . 1.302(3) ?
N2 N3 . 1.357(3) ?
N3 C7 . 1.301(3) ?
N4 C10 . 1.337(3) ?
N4 C11 . 1.337(3) ?
C1 C2 . 1.375(4) ?
C1 H1A . 0.930 ?
C2 C3 . 1.391(4) ?
C2 H2A . 0.930 ?
C3 C4 . 1.384(4) ?
C3 C6 . 1.466(4) ?
C4 C5 . 1.373(4) ?
C4 H4A . 0.930 ?
C5 H5A . 0.930 ?
C7 C8 . 1.462(4) ?
C8 C12 . 1.390(4) ?
C8 C9 . 1.397(4) ?
C9 C10 . 1.372(4) ?
C9 H9A . 0.930 ?
C10 H10A . 0.930 ?
C11 C12 . 1.374(4) ?
C11 H11A . 0.930 ?
C12 H12A . 0.930 ?
